data_7157598
loop_
_publ_author_name
'Sarkar, Writhabrata'
'Bhowmik, Arup'
'Das, Sumit'
'Sulekha, Aiswarya Balaram'
'Mishra, Aniket'
'Deb, Indubhusan'

_publ_section_title
;
 Iridium-catalyzed direct C-H arylation of cyclic <i>N</i>-sulfonyl
 ketimines with arylsiloxanes at ambient temperature.
;
_journal_issue 36
_journal_name_full 'Organic &amp; biomolecular chemistry'
_journal_page_first 7074
_journal_page_last 7078
_journal_paper_doi 10.1039/d0ob01212b
_journal_volume 18
_journal_year 2020
_chemical_formula_moiety 'C20 H15 N O2 S'
_chemical_formula_sum 'C20 H15 N O2 S'
_chemical_formula_weight 333.39
_space_group_crystal_system monoclinic
_space_group_IT_number 14
_space_group_name_Hall '-P 2ybc'
_space_group_name_H-M_alt 'P 1 21/c 1'
_atom_sites_solution_hydrogens geom
_atom_sites_solution_primary dual
_audit_creation_date 2018-05-24
_audit_creation_method
;
Olex2 1.2
(compiled 2018.04.03 svn.r3497 for OlexSys, GUI svn.r5492)
;
_audit_update_record
;
2019-01-16 deposited with the CCDC.	2020-07-13 downloaded from the CCDC.
;
_cell_angle_alpha 90
_cell_angle_beta 94.973(2)
_cell_angle_gamma 90
_cell_formula_units_Z 4
_cell_length_a 7.4364(5)
_cell_length_b 26.4068(16)
_cell_length_c 8.4485(5)
_cell_measurement_reflns_used 14090
_cell_measurement_temperature 273(2)
_cell_measurement_theta_max 27.31
_cell_measurement_theta_min 2.31
_cell_volume 1652.80(18)
_computing_cell_refinement 'SAINT v8.34A (Bruker, 2013)'
_computing_data_reduction 'SAINT v8.34A (Bruker, 2013)'
_computing_molecular_graphics 'Olex2 (Dolomanov et al., 2009)'
_computing_publication_material 'Olex2 (Dolomanov et al., 2009)'
_computing_structure_refinement 'ShelXL (Sheldrick, 2015)'
_computing_structure_solution 'ShelXT (Sheldrick, 2015)'
_diffrn_ambient_temperature 273.15
_diffrn_measured_fraction_theta_full 0.971
_diffrn_measured_fraction_theta_max 0.999
_diffrn_measurement_device_type 'Bruker APEX-II CCD'
_diffrn_measurement_method '\f and \w scans'
_diffrn_radiation_type MoK\a
_diffrn_radiation_wavelength 0.71073
_diffrn_reflns_av_R_equivalents 0.0318
_diffrn_reflns_av_unetI/netI 0.0167
_diffrn_reflns_Laue_measured_fraction_full 0.971
_diffrn_reflns_Laue_measured_fraction_max 0.999
_diffrn_reflns_limit_h_max 8
_diffrn_reflns_limit_h_min -8
_diffrn_reflns_limit_k_max 31
_diffrn_reflns_limit_k_min -31
_diffrn_reflns_limit_l_max 10
_diffrn_reflns_limit_l_min -10
_diffrn_reflns_number 19836
_diffrn_reflns_point_group_measured_fraction_full 0.971
_diffrn_reflns_point_group_measured_fraction_max 0.999
_diffrn_reflns_theta_full 25.242
_diffrn_reflns_theta_max 24.999
_diffrn_reflns_theta_min 2.540
_diffrn_standards_number 0
_exptl_absorpt_coefficient_mu 0.207
_exptl_absorpt_correction_T_max 0.7456
_exptl_absorpt_correction_T_min 0.6740
_exptl_absorpt_correction_type multi-scan
_exptl_absorpt_process_details
'SADABS-2014/5 (Bruker,2014/5) was used for absorption correction. wR2(int) was 0.1252 before and 0.0436 after correction. The Ratio of minimum to maximum transmission is 0.9040. The \l/2 correction factor is 0.00150.'
_exptl_crystal_colour 'clear light colourless'
_exptl_crystal_colour_lustre clear
_exptl_crystal_colour_modifier light
_exptl_crystal_colour_primary colourless
_exptl_crystal_density_diffrn 1.340
_exptl_crystal_description block
_exptl_crystal_F_000 696
_exptl_crystal_preparation 'slow diffusion'
_exptl_crystal_recrystallization_method CDCl3:HEXANE
_exptl_crystal_size_max 0.74
_exptl_crystal_size_mid 0.52
_exptl_crystal_size_min 0.41
_refine_diff_density_max 0.358
_refine_diff_density_min -0.498
_refine_diff_density_rms 0.043
_refine_ls_extinction_method none
_refine_ls_goodness_of_fit_ref 1.086
_refine_ls_hydrogen_treatment constr
_refine_ls_matrix_type full
_refine_ls_number_parameters 218
_refine_ls_number_reflns 2892
_refine_ls_number_restraints 0
_refine_ls_restrained_S_all 1.086
_refine_ls_R_factor_all 0.0477
_refine_ls_R_factor_gt 0.0461
_refine_ls_shift/su_max 0.001
_refine_ls_shift/su_mean 0.000
_refine_ls_structure_factor_coef Fsqd
_refine_ls_weighting_details 'w=1/[\s^2^(Fo^2^)+(0.0382P)^2^+1.2594P] where P=(Fo^2^+2Fc^2^)/3'
_refine_ls_weighting_scheme calc
_refine_ls_wR_factor_gt 0.1078
_refine_ls_wR_factor_ref 0.1089
_reflns_Friedel_coverage 0.000
_reflns_number_gt 2754
_reflns_number_total 2892
_reflns_threshold_expression 'I > 2\s(I)'
_cod_data_source_file d0ob01212b2.cif
_cod_data_source_block ibd_um_02_142_0m_a
_cod_depositor_comments 'Adding full bibliography for 7157598--7157600.cif.'
_cod_database_code 7157598
_shelxl_version_number 2014/6
_shelx_space_group_comment
;
The symmetry employed for this shelxl refinement is uniquely defined
by the following loop, which should always be used as a source of
symmetry information in preference to the above space-group names.
They are only intended as comments.
;
_shelx_estimated_absorpt_t_max 0.920
_shelx_estimated_absorpt_t_min 0.862
_olex2_refinement_description
;
1. Fixed Uiso
 At 1.2 times of:
  All C(H) groups
 At 1.5 times of:
  All C(H,H,H) groups
2.a Aromatic/amide H refined with riding coordinates:
 C12(H12), C5(H5), C11(H11), C2(H2), C10(H10), C19(H19), C15(H15), C17(H17),
 C4(H4), C3(H3), C18(H18), C16(H16)
2.b Idealised Me refined as rotating group:
 C20(H20A,H20B,H20C)
;
_olex2_submission_special_instructions 'No special instructions were received'

loop_
_space_group_symop_operation_xyz
'x, y, z'
'-x, y+1/2, -z+1/2'
'-x, -y, -z'
'x, -y-1/2, z-1/2'

loop_
_atom_site_label
_atom_site_type_symbol
_atom_site_fract_x
_atom_site_fract_y
_atom_site_fract_z
_atom_site_U_iso_or_equiv
_atom_site_adp_type
_atom_site_occupancy
_atom_site_site_symmetry_order
_atom_site_calc_flag
_atom_site_refinement_flags_posn
_atom_site_refinement_flags_adp
_atom_site_refinement_flags_occupancy
_atom_site_disorder_assembly
_atom_site_disorder_group
S1 S 0.58859(7) 0.32219(2) 0.37642(7) 0.04542(19) Uani 1 1 d . . . . .
N1 N 0.4345(2) 0.33541(7) 0.2245(2) 0.0407(4) Uani 1 1 d . . . . .
O1 O 0.7270(2) 0.35938(8) 0.3816(2) 0.0658(5) Uani 1 1 d . . . . .
O2 O 0.6374(3) 0.27065(7) 0.3676(2) 0.0796(7) Uani 1 1 d . . . . .
C6 C 0.2840(2) 0.35145(7) 0.4544(2) 0.0319(4) Uani 1 1 d . . . . .
C7 C 0.2878(2) 0.35022(7) 0.2790(2) 0.0305(4) Uani 1 1 d . . . . .
C8 C 0.1254(2) 0.36368(7) 0.1728(2) 0.0313(4) Uani 1 1 d . . . . .
C13 C 0.0805(3) 0.41444(8) 0.1478(2) 0.0360(4) Uani 1 1 d . . . . .
C1 C 0.4452(3) 0.33387(7) 0.5272(2) 0.0353(4) Uani 1 1 d . . . . .
C14 C 0.1997(3) 0.45587(8) 0.2133(2) 0.0402(5) Uani 1 1 d . . . . .
C9 C 0.0138(3) 0.32471(8) 0.1111(2) 0.0380(5) Uani 1 1 d . . . . .
C12 C -0.0807(3) 0.42580(9) 0.0578(3) 0.0458(5) Uani 1 1 d . . . . .
H12 H -0.1133 0.4594 0.0391 0.055 Uiso 1 1 calc R . . . .
C5 C 0.1481(3) 0.36599(9) 0.5449(3) 0.0454(5) Uani 1 1 d . . . . .
H5 H 0.0385 0.3779 0.4980 0.054 Uiso 1 1 calc R . . . .
C11 C -0.1914(3) 0.38775(10) -0.0031(3) 0.0490(6) Uani 1 1 d . . . . .
H11 H -0.2991 0.3958 -0.0620 0.059 Uiso 1 1 calc R . . . .
C2 C 0.4767(3) 0.32920(9) 0.6887(3) 0.0482(6) Uani 1 1 d . . . . .
H2 H 0.5855 0.3167 0.7353 0.058 Uiso 1 1 calc R . . . .
C10 C -0.1449(3) 0.33811(9) 0.0220(3) 0.0458(5) Uani 1 1 d . . . . .
H10 H -0.2211 0.3128 -0.0213 0.055 Uiso 1 1 calc R . . . .
C19 C 0.3775(3) 0.45950(9) 0.1774(3) 0.0525(6) Uani 1 1 d . . . . .
H19 H 0.4236 0.4355 0.1112 0.063 Uiso 1 1 calc R . . . .
C20 C 0.0574(4) 0.27010(9) 0.1419(3) 0.0587(7) Uani 1 1 d . . . . .
H20A H 0.1691 0.2619 0.0989 0.088 Uiso 1 1 calc GR . . . .
H20B H -0.0375 0.2494 0.0923 0.088 Uiso 1 1 calc GR . . . .
H20C H 0.0685 0.2640 0.2544 0.088 Uiso 1 1 calc GR . . . .
C15 C 0.1354(4) 0.49263(9) 0.3107(3) 0.0555(6) Uani 1 1 d . . . . .
H15 H 0.0160 0.4916 0.3352 0.067 Uiso 1 1 calc R . . . .
C17 C 0.4226(5) 0.53330(10) 0.3361(4) 0.0706(8) Uani 1 1 d . . . . .
H17 H 0.4975 0.5590 0.3785 0.085 Uiso 1 1 calc R . . . .
C4 C 0.1799(4) 0.36226(11) 0.7084(3) 0.0594(7) Uani 1 1 d . . . . .
H4 H 0.0907 0.3724 0.7722 0.071 Uiso 1 1 calc R . . . .
C3 C 0.3407(4) 0.34383(10) 0.7787(3) 0.0599(7) Uani 1 1 d . . . . .
H3 H 0.3574 0.3413 0.8888 0.072 Uiso 1 1 calc R . . . .
C18 C 0.4868(4) 0.49808(10) 0.2385(4) 0.0669(7) Uani 1 1 d . . . . .
H18 H 0.6056 0.5000 0.2127 0.080 Uiso 1 1 calc R . . . .
C16 C 0.2478(5) 0.53073(10) 0.3713(3) 0.0694(8) Uani 1 1 d . . . . .
H16 H 0.2035 0.5551 0.4374 0.083 Uiso 1 1 calc R . . . .

loop_
_atom_site_aniso_label
_atom_site_aniso_U_11
_atom_site_aniso_U_22
_atom_site_aniso_U_33
_atom_site_aniso_U_23
_atom_site_aniso_U_13
_atom_site_aniso_U_12
S1 0.0338(3) 0.0557(4) 0.0444(3) -0.0129(2) -0.0098(2) 0.0145(2)
N1 0.0344(9) 0.0534(11) 0.0332(9) -0.0080(8) -0.0030(7) 0.0085(8)
O1 0.0310(8) 0.1008(15) 0.0649(11) -0.0169(10) 0.0016(7) -0.0089(9)
O2 0.0811(13) 0.0689(12) 0.0830(14) -0.0258(10) -0.0268(11) 0.0438(11)
C6 0.0310(10) 0.0326(10) 0.0312(10) 0.0003(8) -0.0025(8) -0.0038(8)
C7 0.0310(10) 0.0302(9) 0.0297(9) -0.0023(7) -0.0013(8) -0.0005(7)
C8 0.0291(9) 0.0408(11) 0.0235(9) 0.0011(8) -0.0005(7) 0.0018(8)
C13 0.0350(10) 0.0423(11) 0.0305(10) 0.0033(8) 0.0013(8) 0.0031(9)
C1 0.0356(10) 0.0338(10) 0.0348(10) 0.0000(8) -0.0071(8) -0.0020(8)
C14 0.0466(12) 0.0366(11) 0.0361(11) 0.0071(9) -0.0042(9) 0.0039(9)
C9 0.0365(11) 0.0463(12) 0.0302(10) -0.0003(9) -0.0018(8) -0.0030(9)
C12 0.0426(12) 0.0499(13) 0.0437(12) 0.0112(10) -0.0034(9) 0.0094(10)
C5 0.0345(11) 0.0607(14) 0.0409(12) -0.0013(10) 0.0035(9) -0.0031(10)
C11 0.0311(11) 0.0715(16) 0.0423(12) 0.0107(11) -0.0092(9) 0.0034(10)
C2 0.0545(14) 0.0476(13) 0.0392(12) 0.0062(10) -0.0154(10) -0.0042(10)
C10 0.0383(11) 0.0604(14) 0.0369(11) 0.0013(10) -0.0074(9) -0.0077(10)
C19 0.0503(13) 0.0476(13) 0.0598(15) -0.0001(11) 0.0056(11) -0.0043(11)
C20 0.0617(15) 0.0436(13) 0.0669(16) -0.0036(11) -0.0164(13) -0.0042(11)
C15 0.0639(15) 0.0454(13) 0.0566(15) -0.0018(11) 0.0022(12) 0.0091(11)
C17 0.090(2) 0.0428(14) 0.0745(19) 0.0056(13) -0.0193(16) -0.0166(14)
C4 0.0561(15) 0.0849(19) 0.0391(13) -0.0046(12) 0.0158(11) -0.0131(13)
C3 0.0726(17) 0.0751(18) 0.0304(12) 0.0052(11) -0.0040(11) -0.0186(14)
C18 0.0594(16) 0.0591(16) 0.0808(19) 0.0075(15) -0.0016(14) -0.0163(13)
C16 0.100(2) 0.0425(14) 0.0639(17) -0.0094(12) -0.0052(16) 0.0080(14)

loop_
_atom_type_symbol
_atom_type_description
_atom_type_scat_dispersion_real
_atom_type_scat_dispersion_imag
_atom_type_scat_source
C C 0.0033 0.0016 'International Tables Vol C Tables 4.2.6.8 and 6.1.1.4'
H H 0.0000 0.0000 'International Tables Vol C Tables 4.2.6.8 and 6.1.1.4'
N N 0.0061 0.0033 'International Tables Vol C Tables 4.2.6.8 and 6.1.1.4'
O O 0.0106 0.0060 'International Tables Vol C Tables 4.2.6.8 and 6.1.1.4'
S S 0.1246 0.1234 'International Tables Vol C Tables 4.2.6.8 and 6.1.1.4'

loop_
_geom_angle_atom_site_label_1
_geom_angle_atom_site_label_2
_geom_angle_atom_site_label_3
_geom_angle
_geom_angle_site_symmetry_1
_geom_angle_site_symmetry_3
_geom_angle_publ_flag
N1 S1 C1 95.78(9) . . ?
O1 S1 N1 108.91(11) . . ?
O1 S1 C1 109.87(10) . . ?
O2 S1 N1 108.71(10) . . ?
O2 S1 O1 118.63(13) . . ?
O2 S1 C1 112.47(12) . . ?
C7 N1 S1 109.50(14) . . ?
C1 C6 C7 110.30(17) . . ?
C5 C6 C7 129.79(18) . . ?
C5 C6 C1 119.90(19) . . ?
N1 C7 C6 117.13(17) . . ?
N1 C7 C8 121.95(17) . . ?
C8 C7 C6 120.87(16) . . ?
C13 C8 C7 119.59(17) . . ?
C13 C8 C9 121.76(17) . . ?
C9 C8 C7 118.44(17) . . ?
C8 C13 C14 121.69(17) . . ?
C8 C13 C12 118.21(19) . . ?
C12 C13 C14 120.10(19) . . ?
C6 C1 S1 107.09(14) . . ?
C2 C1 S1 130.08(17) . . ?
C2 C1 C6 122.8(2) . . ?
C19 C14 C13 121.3(2) . . ?
C15 C14 C13 120.9(2) . . ?
C15 C14 C19 117.8(2) . . ?
C8 C9 C20 122.20(18) . . ?
C10 C9 C8 117.7(2) . . ?
C10 C9 C20 120.1(2) . . ?
C13 C12 H12 119.8 . . ?
C11 C12 C13 120.4(2) . . ?
C11 C12 H12 119.8 . . ?
C6 C5 H5 121.2 . . ?
C6 C5 C4 117.7(2) . . ?
C4 C5 H5 121.2 . . ?
C12 C11 H11 119.7 . . ?
C10 C11 C12 120.59(19) . . ?
C10 C11 H11 119.7 . . ?
C1 C2 H2 121.4 . . ?
C1 C2 C3 117.1(2) . . ?
C3 C2 H2 121.4 . . ?
C9 C10 H10 119.3 . . ?
C11 C10 C9 121.3(2) . . ?
C11 C10 H10 119.3 . . ?
C14 C19 H19 119.6 . . ?
C18 C19 C14 120.9(2) . . ?
C18 C19 H19 119.6 . . ?
C9 C20 H20A 109.5 . . ?
C9 C20 H20B 109.5 . . ?
C9 C20 H20C 109.5 . . ?
H20A C20 H20B 109.5 . . ?
H20A C20 H20C 109.5 . . ?
H20B C20 H20C 109.5 . . ?
C14 C15 H15 119.9 . . ?
C16 C15 C14 120.3(3) . . ?
C16 C15 H15 119.9 . . ?
C18 C17 H17 120.3 . . ?
C18 C17 C16 119.5(3) . . ?
C16 C17 H17 120.3 . . ?
C5 C4 H4 119.3 . . ?
C3 C4 C5 121.5(2) . . ?
C3 C4 H4 119.3 . . ?
C2 C3 C4 120.9(2) . . ?
C2 C3 H3 119.5 . . ?
C4 C3 H3 119.5 . . ?
C19 C18 H18 119.7 . . ?
C17 C18 C19 120.5(3) . . ?
C17 C18 H18 119.7 . . ?
C15 C16 H16 119.5 . . ?
C17 C16 C15 121.0(3) . . ?
C17 C16 H16 119.5 . . ?

loop_
_geom_bond_atom_site_label_1
_geom_bond_atom_site_label_2
_geom_bond_distance
_geom_bond_site_symmetry_2
_geom_bond_publ_flag
S1 N1 1.6817(17) . ?
S1 O1 1.4202(19) . ?
S1 O2 1.4124(19) . ?
S1 C1 1.758(2) . ?
N1 C7 1.281(2) . ?
C6 C7 1.485(3) . ?
C6 C1 1.379(3) . ?
C6 C5 1.374(3) . ?
C7 C8 1.484(2) . ?
C8 C13 1.393(3) . ?
C8 C9 1.395(3) . ?
C13 C14 1.484(3) . ?
C13 C12 1.396(3) . ?
C1 C2 1.369(3) . ?
C14 C19 1.385(3) . ?
C14 C15 1.384(3) . ?
C9 C10 1.389(3) . ?
C9 C20 1.496(3) . ?
C12 H12 0.9300 . ?
C12 C11 1.371(3) . ?
C5 H5 0.9300 . ?
C5 C4 1.385(3) . ?
C11 H11 0.9300 . ?
C11 C10 1.367(3) . ?
C2 H2 0.9300 . ?
C2 C3 1.372(4) . ?
C10 H10 0.9300 . ?
C19 H19 0.9300 . ?
C19 C18 1.375(3) . ?
C20 H20A 0.9600 . ?
C20 H20B 0.9600 . ?
C20 H20C 0.9600 . ?
C15 H15 0.9300 . ?
C15 C16 1.378(4) . ?
C17 H17 0.9300 . ?
C17 C18 1.357(4) . ?
C17 C16 1.360(4) . ?
C4 H4 0.9300 . ?
C4 C3 1.377(4) . ?
C3 H3 0.9300 . ?
C18 H18 0.9300 . ?
C16 H16 0.9300 . ?
